data_2015993
loop_
_publ_author_name
'Cong Deng'
'Bi-Zhou Lin'
'Guo-Hua Han'
'Ling Bai'

_publ_section_title
;
 Poly[propane-1,3-diammonium [tetra-\m~3~-oxo-hexaoxotrimolybdenum(VI)]
 dihydrate]
;
_journal_coeditor_code GZ3086
_journal_issue 6
_journal_name_full 'Acta Crystallographica Section C'
_journal_page_first m256
_journal_page_last m258
_journal_paper_doi 10.1107/S0108270107021051
_journal_volume 63
_journal_year 2007
_chemical_formula_iupac '(C3 H12 N2) [Mo3 O10], 2H2 O'
_chemical_formula_moiety 'C3 H12 N2 2+, Mo3 O10 2-, 2(H2 O)'
_chemical_formula_sum 'C3 H16 Mo3 N2 O12'
_chemical_formula_weight 560.00
_chemical_name_systematic
;
Poly[propylene-1,3-diammonium [tetra-\m~3~-oxo-hexaoxotrimolybdenum(VI)]
dihydrate]
;
_space_group_IT_number 2
_symmetry_cell_setting triclinic
_symmetry_space_group_name_Hall '-P 1'
_symmetry_space_group_name_H-M 'P -1'
_atom_sites_solution_hydrogens geom
_atom_sites_solution_primary direct
_atom_sites_solution_secondary difmap
_audit_creation_method SHELXL-97
_cell_angle_alpha 107.86(2)
_cell_angle_beta 96.556(7)
_cell_angle_gamma 94.816(6)
_cell_formula_units_Z 2
_cell_length_a 7.6330(15)
_cell_length_b 8.7000(17)
_cell_length_c 11.174(2)
_cell_measurement_reflns_used 3714
_cell_measurement_temperature 291(2)
_cell_measurement_theta_max 28.14
_cell_measurement_theta_min 2.47
_cell_volume 696.1(2)
_computing_cell_refinement SMART
_computing_data_collection 'SMART (Bruker, 2000)'
_computing_data_reduction 'SAINT (Bruker, 2001)'
_computing_molecular_graphics 'SHELXTL (Bruker, 2000)'
_computing_publication_material SHELX97
_computing_structure_refinement 'SHELX97 (Sheldrick, 1997)'
_computing_structure_solution 'SHELX97 (Sheldrick, 1997)'
_diffrn_ambient_temperature 291(2)
_diffrn_measured_fraction_theta_full 1.000
_diffrn_measured_fraction_theta_max 1.000
_diffrn_measurement_device_type
;
Bruker SMART APEXII CCD area-detector
;
_diffrn_measurement_method '\f and \w'
_diffrn_radiation_monochromator graphite
_diffrn_radiation_source 'fine-focus sealed tube'
_diffrn_radiation_type MoK\a
_diffrn_radiation_wavelength 0.71073
_diffrn_reflns_av_R_equivalents 0.0028
_diffrn_reflns_av_sigmaI/netI 0.0103
_diffrn_reflns_limit_h_max 9
_diffrn_reflns_limit_h_min -9
_diffrn_reflns_limit_k_max 10
_diffrn_reflns_limit_k_min -10
_diffrn_reflns_limit_l_max 13
_diffrn_reflns_limit_l_min -13
_diffrn_reflns_number 5476
_diffrn_reflns_theta_full 25.98
_diffrn_reflns_theta_max 25.98
_diffrn_reflns_theta_min 1.94
_diffrn_standards_decay_% 0
_diffrn_standards_number 0
_exptl_absorpt_coefficient_mu 2.722
_exptl_absorpt_correction_T_max 0.8759
_exptl_absorpt_correction_T_min 0.6400
_exptl_absorpt_correction_type multi-scan
_exptl_absorpt_process_details '(SADABS; Bruker, 2002)'
_exptl_crystal_colour colorless
_exptl_crystal_density_diffrn 2.672
_exptl_crystal_density_method 'not measured'
_exptl_crystal_description needle
_exptl_crystal_F_000 540
_exptl_crystal_size_max 0.18
_exptl_crystal_size_mid 0.08
_exptl_crystal_size_min 0.05
_refine_diff_density_max 0.955
_refine_diff_density_min -0.947
_refine_ls_extinction_coef 0.0052(6)
_refine_ls_extinction_expression Fc^*^=kFc[1+0.001xFc^2^\l^3^/sin(2\q)]^-1/4^
_refine_ls_extinction_method SHELXL97
_refine_ls_goodness_of_fit_ref 1.043
_refine_ls_hydrogen_treatment mixed
_refine_ls_matrix_type full
_refine_ls_number_parameters 195
_refine_ls_number_reflns 2738
_refine_ls_number_restraints 6
_refine_ls_restrained_S_all 1.043
_refine_ls_R_factor_all 0.0465
_refine_ls_R_factor_gt 0.0463
_refine_ls_shift/su_max 0.002
_refine_ls_shift/su_mean 0.000
_refine_ls_structure_factor_coef Fsqd
_refine_ls_weighting_details 'calc w=1/[\s^2^(Fo^2^)+(0.1105P)^2^+1.8518P] where P=(Fo^2^+2Fc^2^)/3'
_refine_ls_weighting_scheme calc
_refine_ls_wR_factor_gt 0.1361
_refine_ls_wR_factor_ref 0.1362
_reflns_number_gt 2699
_reflns_number_total 2738
_reflns_threshold_expression I>2\s(I)
_cod_data_source_file gz3086.cif
_cod_data_source_block I
_cod_depositor_comments
;
The following automatic conversions were performed:
'_symmetry_cell_setting' value 'Triclinic' changed to 'triclinic'
according to '/home/saulius/struct/CIF-dictionaries/cif_core.dic'
dictionary named 'cif_core.dic' version 2.4.1 from 2010-06-29.

Automatic conversion script
Id: cif_fix_enum 1527 2010-12-29 10:47:43Z saulius 

The following automatic conversions were performed:

'_symmetry_cell_setting' value 'Triclinic' changed to 'triclinic'
according to /home/saulius/struct/CIF-dictionaries/cif_core.dic
dictionary named 'cif_core.dic' version 2.4.1 from 2010-06-29.

Automatic conversion script
Id: cif_fix_values 1715 2011-07-08 13:25:40Z adriana 
;
_cod_database_code 2015993
_cod_database_fobs_code 2015993

loop_
_symmetry_equiv_pos_as_xyz
'x, y, z'
'-x, -y, -z'

loop_
_atom_site_type_symbol
_atom_site_label
_atom_site_fract_x
_atom_site_fract_y
_atom_site_fract_z
_atom_site_U_iso_or_equiv
_atom_site_adp_type
_atom_site_calc_flag
_atom_site_refinement_flags
_atom_site_occupancy
Mo Mo1 0.21194(2) 0.26019(2) 0.408198(17) 0.02240(5) Uani d D 1
Mo Mo2 0.47932(3) 0.53795(2) 0.349695(18) 0.02256(5) Uani d D 1
Mo Mo3 0.02163(3) 0.46293(2) 0.650745(18) 0.02255(5) Uani d D 1
O O1 0.2157(3) 0.1099(2) 0.47459(17) 0.0368(5) Uani d D 1
O O2 0.1755(3) 0.1651(3) 0.24814(16) 0.0373(6) Uani d D 1
O O3 -0.0089(3) 0.3325(3) 0.4408(2) 0.0375(6) Uani d . 1
O O4 0.4646(3) 0.3312(3) 0.44328(19) 0.0358(5) Uani d . 1
O O5 0.2268(3) 0.5036(3) 0.37050(19) 0.0357(5) Uani d . 1
O O6 0.2614(3) 0.4321(3) 0.60831(19) 0.0366(5) Uani d . 1
O O7 0.4771(3) 0.4019(2) 0.20316(17) 0.0356(5) Uani d D 1
O O8 0.4524(3) 0.7158(2) 0.32085(19) 0.0388(6) Uani d D 1
O O9 -0.0302(3) 0.2863(2) 0.68011(19) 0.0365(5) Uani d D 1
O O10 0.0929(3) 0.5987(3) 0.79770(18) 0.0415(6) Uani d D 1
O O11 0.1810(3) 0.8224(3) 0.1375(2) 0.0439(6) Uani d D 1
H H11A 0.184(5) 0.796(2) 0.2132(17) 0.053 Uiso d D 1
H H11B 0.219(5) 0.933(2) 0.160(3) 0.053 Uiso d D 1
O O12 0.6788(4) 0.4708(4) 0.0017(3) 0.0607(8) Uani d D 1
H H12A 0.657(5) 0.454(4) 0.0785(16) 0.073 Uiso d D 1
H H12B 0.696(5) 0.370(3) -0.050(2) 0.073 Uiso d D 1
N N1 0.1518(4) 0.2381(4) 1.0154(3) 0.0557(9) Uani d . 1
H H1C 0.1667 0.2536 1.0986 0.067 Uiso calc R 1
H H1D 0.0377 0.2054 0.9834 0.067 Uiso calc R 1
H H1E 0.1857 0.3310 1.0017 0.067 Uiso calc R 1
N N2 0.3087(4) -0.1123(4) 0.6079(3) 0.0479(8) Uani d . 1
H H2C 0.3798 -0.1860 0.5766 0.057 Uiso calc R 1
H H2D 0.3236 -0.0306 0.5763 0.057 Uiso calc R 1
H H2E 0.1961 -0.1581 0.5864 0.057 Uiso calc R 1
C C1 0.2590(5) 0.1142(4) 0.9538(3) 0.0480(9) Uani d . 1
H H1A 0.2255 0.0158 0.9738 0.058 Uiso calc R 1
H H1B 0.3828 0.1513 0.9897 0.058 Uiso calc R 1
C C2 0.2418(5) 0.0719(5) 0.8094(3) 0.0479(10) Uani d . 1
H H2A 0.1186 0.0316 0.7733 0.057 Uiso calc R 1
H H2B 0.2719 0.1708 0.7893 0.057 Uiso calc R 1
C C3 0.3532(5) -0.0489(5) 0.7488(3) 0.0471(9) Uani d . 1
H H3A 0.3410 -0.1394 0.7821 0.056 Uiso calc R 1
H H3B 0.4765 -0.0004 0.7712 0.056 Uiso calc R 1

loop_
_atom_site_aniso_label
_atom_site_aniso_U_11
_atom_site_aniso_U_22
_atom_site_aniso_U_33
_atom_site_aniso_U_12
_atom_site_aniso_U_13
_atom_site_aniso_U_23
Mo1 0.01901(9) 0.02760(9) 0.01951(9) 0.00237(8) 0.00297(8) 0.00604(7)
Mo2 0.01912(9) 0.02824(10) 0.01930(9) 0.00234(8) 0.00284(7) 0.00627(7)
Mo3 0.01928(9) 0.02793(10) 0.01936(9) 0.00242(8) 0.00286(8) 0.00613(7)
O1 0.0369(10) 0.0430(10) 0.0296(8) 0.0040(8) 0.0062(8) 0.0103(8)
O2 0.0360(10) 0.0380(10) 0.0331(9) 0.0044(8) 0.0036(8) 0.0049(8)
O3 0.0337(10) 0.0416(10) 0.0351(9) 0.0037(8) 0.0046(8) 0.0096(8)
O4 0.0325(9) 0.0396(10) 0.0346(9) 0.0054(8) 0.0066(8) 0.0098(8)
O5 0.0290(9) 0.0452(10) 0.0337(9) 0.0061(8) 0.0037(7) 0.0135(8)
O6 0.0333(10) 0.0447(10) 0.0332(9) 0.0066(8) 0.0064(8) 0.0136(8)
O7 0.0305(9) 0.0382(9) 0.0360(9) 0.0008(8) 0.0038(8) 0.0103(8)
O8 0.0363(10) 0.0435(10) 0.0381(10) 0.0085(8) 0.0033(8) 0.0151(8)
O9 0.0319(9) 0.0414(10) 0.0381(9) 0.0036(8) 0.0099(8) 0.0142(8)
O10 0.0405(11) 0.0447(11) 0.0381(10) 0.0063(9) 0.0045(9) 0.0118(8)
O11 0.0445(12) 0.0429(10) 0.0426(10) 0.0014(9) 0.0051(9) 0.0129(9)
O12 0.0636(16) 0.0598(14) 0.0577(14) 0.0060(13) 0.0082(12) 0.0180(12)
N1 0.0523(16) 0.0593(17) 0.0532(16) 0.0068(14) 0.0055(14) 0.0156(14)
N2 0.0384(13) 0.0582(16) 0.0435(14) 0.0057(12) 0.0041(11) 0.0120(12)
C1 0.0493(17) 0.0475(16) 0.0479(16) 0.0080(14) 0.0076(14) 0.0153(13)
C2 0.0388(15) 0.0590(18) 0.0459(16) 0.0080(14) 0.0068(13) 0.0162(14)
C3 0.0367(15) 0.0585(18) 0.0457(16) 0.0019(14) 0.0070(13) 0.0168(14)

loop_
_atom_type_symbol
_atom_type_description
_atom_type_scat_dispersion_real
_atom_type_scat_dispersion_imag
_atom_type_scat_source
C C 0.0033 0.0016 'International Tables Vol C Tables 4.2.6.8 and 6.1.1.4'
H H 0.0000 0.0000 'International Tables Vol C Tables 4.2.6.8 and 6.1.1.4'
Mo Mo -1.6832 0.6857 'International Tables Vol C Tables 4.2.6.8 and 6.1.1.4'
N N 0.0061 0.0033 'International Tables Vol C Tables 4.2.6.8 and 6.1.1.4'
O O 0.0106 0.0060 'International Tables Vol C Tables 4.2.6.8 and 6.1.1.4'

loop_
_geom_angle_atom_site_label_1
_geom_angle_atom_site_label_2
_geom_angle_atom_site_label_3
_geom_angle_site_symmetry_1
_geom_angle_site_symmetry_3
_geom_angle
O1 Mo1 O2 . . 105.74(10)
O1 Mo1 O3 . . 101.65(11)
O2 Mo1 O3 . . 102.63(10)
O1 Mo1 O4 . . 97.02(10)
O2 Mo1 O4 . . 103.27(10)
O3 Mo1 O4 . . 142.39(9)
O1 Mo1 O6 . . 85.93(9)
O2 Mo1 O6 . . 168.33(10)
O3 Mo1 O6 . . 74.54(8)
O4 Mo1 O6 . . 74.57(8)
O1 Mo1 O5 . . 165.53(8)
O2 Mo1 O5 . . 88.66(9)
O3 Mo1 O5 . . 75.98(9)
O4 Mo1 O5 . . 77.85(9)
O6 Mo1 O5 . . 79.67(8)
O7 Mo2 O8 . . 103.99(10)
O7 Mo2 O6 . 2_666 94.16(9)
O8 Mo2 O6 . 2_666 99.01(10)
O7 Mo2 O5 . . 100.50(9)
O8 Mo2 O5 . . 91.74(10)
O6 Mo2 O5 2_666 . 159.19(10)
O7 Mo2 O4 . 2_666 163.26(10)
O8 Mo2 O4 . 2_666 90.36(9)
O6 Mo2 O4 2_666 2_666 74.81(8)
O5 Mo2 O4 . 2_666 87.43(8)
O7 Mo2 O4 . . 91.99(9)
O8 Mo2 O4 . . 161.23(9)
O6 Mo2 O4 2_666 . 89.42(9)
O5 Mo2 O4 . . 75.48(9)
O4 Mo2 O4 2_666 . 75.62(8)
O9 Mo3 O10 . . 103.55(11)
O9 Mo3 O5 . 2_566 91.58(10)
O10 Mo3 O5 . 2_566 100.35(10)
O9 Mo3 O6 . . 99.15(10)
O10 Mo3 O6 . . 94.75(10)
O5 Mo3 O6 2_566 . 158.91(10)
O9 Mo3 O3 . . 91.36(9)
O10 Mo3 O3 . . 162.26(10)
O5 Mo3 O3 2_566 . 88.61(8)
O6 Mo3 O3 . . 73.13(8)
O9 Mo3 O3 . 2_566 160.57(8)
O10 Mo3 O3 . 2_566 92.13(10)
O5 Mo3 O3 2_566 2_566 74.12(9)
O6 Mo3 O3 . 2_566 90.78(9)
O3 Mo3 O3 . 2_566 75.50(9)
Mo1 O3 Mo3 . . 106.29(9)
Mo1 O3 Mo3 . 2_566 102.92(10)
Mo3 O3 Mo3 . 2_566 104.50(9)
Mo1 O4 Mo2 . 2_666 105.24(10)
Mo1 O4 Mo2 . . 100.54(10)
Mo2 O4 Mo2 2_666 . 104.38(8)
Mo3 O5 Mo2 2_566 . 154.64(14)
Mo3 O5 Mo1 2_566 . 102.26(9)
Mo2 O5 Mo1 . . 101.40(9)
Mo2 O6 Mo3 2_666 . 152.95(11)
Mo2 O6 Mo1 2_666 . 103.29(9)
Mo3 O6 Mo1 . . 103.62(8)
H11A O11 H11B . . 107(2)
H12A O12 H12B . . 104(3)
C1 N1 H1C . . 109.5
C1 N1 H1D . . 109.5
H1C N1 H1D . . 109.5
C1 N1 H1E . . 109.5
H1C N1 H1E . . 109.5
H1D N1 H1E . . 109.5
C3 N2 H2C . . 109.5
C3 N2 H2D . . 109.5
H2C N2 H2D . . 109.5
C3 N2 H2E . . 109.5
H2C N2 H2E . . 109.5
H2D N2 H2E . . 109.5
N1 C1 C2 . . 115.0(3)
N1 C1 H1A . . 108.5
C2 C1 H1A . . 108.5
N1 C1 H1B . . 108.5
C2 C1 H1B . . 108.5
H1A C1 H1B . . 107.5
C3 C2 C1 . . 114.7(3)
C3 C2 H2A . . 108.6
C1 C2 H2A . . 108.6
C3 C2 H2B . . 108.6
C1 C2 H2B . . 108.6
H2A C2 H2B . . 107.6
C2 C3 N2 . . 113.6(3)
C2 C3 H3A . . 108.8
N2 C3 H3A . . 108.8
C2 C3 H3B . . 108.8
N2 C3 H3B . . 108.8
H3A C3 H3B . . 107.7

loop_
_geom_bond_atom_site_label_1
_geom_bond_atom_site_label_2
_geom_bond_site_symmetry_2
_geom_bond_distance
_geom_bond_publ_flag
Mo1 O1 . 1.690(2) yes
Mo1 O2 . 1.7032(17) yes
Mo1 O3 . 1.884(2) yes
Mo1 O4 . 1.932(2) yes
Mo1 O6 . 2.245(2) yes
Mo1 O5 . 2.278(2) yes
Mo2 O7 . 1.6980(17) yes
Mo2 O8 . 1.699(2) yes
Mo2 O6 2_666 1.957(2) yes
Mo2 O5 . 1.976(2) yes
Mo2 O4 2_666 2.215(2) yes
Mo2 O4 . 2.342(2) yes
Mo3 O9 . 1.6923(19) yes
Mo3 O10 . 1.6989(18) yes
Mo3 O5 2_566 1.942(2) yes
Mo3 O6 . 1.962(2) yes
Mo3 O3 . 2.246(2) yes
Mo3 O3 2_566 2.312(3) yes
O3 Mo3 2_566 2.312(3) ?
O4 Mo2 2_666 2.215(2) ?
O5 Mo3 2_566 1.942(2) ?
O6 Mo2 2_666 1.957(2) ?
O11 H11A . 0.939(19) ?
O11 H11B . 0.927(17) ?
O12 H12A . 0.94(2) ?
O12 H12B . 0.92(2) ?
N1 C1 . 1.458(5) ?
N1 H1C . 0.8900 ?
N1 H1D . 0.8900 ?
N1 H1E . 0.8900 ?
N2 C3 . 1.488(4) ?
N2 H2C . 0.8900 ?
N2 H2D . 0.8900 ?
N2 H2E . 0.8900 ?
C1 C2 . 1.529(5) ?
C1 H1A . 0.9700 ?
C1 H1B . 0.9700 ?
C2 C3 . 1.460(5) ?
C2 H2A . 0.9700 ?
C2 H2B . 0.9700 ?
C3 H3A . 0.9700 ?
C3 H3B . 0.9700 ?

loop_
_geom_hbond_atom_site_label_D
_geom_hbond_atom_site_label_H
_geom_hbond_atom_site_label_A
_geom_hbond_site_symmetry_A
_geom_hbond_distance_DH
_geom_hbond_distance_HA
_geom_hbond_distance_DA
_geom_hbond_angle_DHA
_geom_hbond_publ_flag
O11 H11A O8 . 0.939(19) 2.52(3) 3.142(3) 124(3) yes
O11 H11A O9 2_566 0.939(19) 2.00(3) 2.812(3) 143(3) yes
O11 H11B O2 1_565 0.927(17) 2.03(2) 2.861(3) 148(3) yes
O12 H12A O7 . 0.94(2) 2.18(3) 3.044(4) 152(3) yes
O12 H12A O10 2_666 0.94(2) 2.39(3) 2.923(4) 116(3) ?
O12 H12B O11 2_665 0.92(2) 2.03(3) 2.911(4) 161(3) yes
N1 H1C O2 1_556 0.89 2.04 2.851(4) 150.9 yes
N1 H1D O11 2_566 0.89 1.97 2.807(4) 155.9 yes
N1 H1E O12 2_666 0.89 1.95 2.815(5) 164.1 yes
N2 H2C O4 2_656 0.89 1.79 2.657(4) 164.9 yes
N2 H2D O1 . 0.89 2.07 2.866(4) 148.9 yes
N2 H2E O3 2_556 0.89 1.92 2.747(4) 153.6 yes
